data_2210423
loop_
_publ_author_name
'Xiang Chen'
'Jun Liang'
'Zhi-Cai Shang'

_publ_section_title
;
 4-\b-Azido-4-desoxypodophyllotoxin
;
_journal_coeditor_code XU2019
_journal_issue 9
_journal_name_full 'Acta Crystallographica Section E'
_journal_page_first o3810
_journal_page_last o3811
_journal_paper_doi 10.1107/S1600536806015388
_journal_volume 62
_journal_year 2006
_chemical_formula_iupac 'C22 H21 N3 O7'
_chemical_formula_moiety 'C22 H21 N3 O7'
_chemical_formula_sum 'C22 H21 N3 O7'
_chemical_formula_weight 439.42
_chemical_name_systematic
;
4-\b-Azido-4-desoxypodophyllotoxin
;
_space_group_IT_number 19
_symmetry_cell_setting orthorhombic
_symmetry_space_group_name_Hall 'P 2ac 2ab'
_symmetry_space_group_name_H-M 'P 21 21 21'
_atom_sites_solution_hydrogens geom
_atom_sites_solution_primary direct
_atom_sites_solution_secondary difmap
_audit_creation_method SHELXL-97
_cell_angle_alpha 90.00
_cell_angle_beta 90.00
_cell_angle_gamma 90.00
_cell_formula_units_Z 4
_cell_length_a 8.998(2)
_cell_length_b 12.880(5)
_cell_length_c 18.184(5)
_cell_measurement_reflns_used 15464
_cell_measurement_temperature 298.0(10)
_cell_measurement_theta_max 27.0
_cell_measurement_theta_min 3.2
_cell_volume 2107.4(11)
_computing_cell_refinement PROCESS-AUTO
_computing_data_collection 'PROCESS-AUTO (Rigaku, 1998)'
_computing_data_reduction 'CrystalStructure (Rigaku/MSC, 2004)'
_computing_molecular_graphics 'ORTEP-3 (Farrugia, 1997)'
_computing_publication_material 'WinGX (Farrugia, 1999)'
_computing_structure_refinement 'SHELXL97 (Sheldrick, 1997)'
_computing_structure_solution 'SIR92 (Altomare <i>et al.</i>,  1993)'
_diffrn_ambient_temperature 298.0(10)
_diffrn_detector_area_resol_mean 10.0
_diffrn_measured_fraction_theta_full 1.00
_diffrn_measured_fraction_theta_max 1.00
_diffrn_measurement_device_type 'Rigaku R-AXIS RAPID'
_diffrn_measurement_method \w
_diffrn_radiation_monochromator graphite
_diffrn_radiation_source 'fine-focus sealed tube'
_diffrn_radiation_type MoK\a
_diffrn_radiation_wavelength 0.71075
_diffrn_reflns_av_R_equivalents 0.035
_diffrn_reflns_av_sigmaI/netI 0.020
_diffrn_reflns_limit_h_max 11
_diffrn_reflns_limit_h_min -10
_diffrn_reflns_limit_k_max 16
_diffrn_reflns_limit_k_min -16
_diffrn_reflns_limit_l_max 23
_diffrn_reflns_limit_l_min -23
_diffrn_reflns_number 20804
_diffrn_reflns_theta_full 27.5
_diffrn_reflns_theta_max 27.5
_diffrn_reflns_theta_min 3.2
_diffrn_standards_interval_count 0
_diffrn_standards_interval_time 0
_diffrn_standards_number 0
_exptl_absorpt_coefficient_mu 0.105
_exptl_absorpt_correction_type none
_exptl_crystal_colour colorless
_exptl_crystal_density_diffrn 1.385
_exptl_crystal_density_method 'not measured'
_exptl_crystal_description chunk
_exptl_crystal_F_000 920
_exptl_crystal_size_max 0.31
_exptl_crystal_size_mid 0.19
_exptl_crystal_size_min 0.12
_refine_diff_density_max 0.14
_refine_diff_density_min -0.17
_refine_ls_extinction_coef 0.0117(17)
_refine_ls_extinction_expression Fc^*^=kFc[1+0.001xFc^2^\l^3^/sin(2\q)]^-1/4^
_refine_ls_extinction_method SHELXL97
_refine_ls_goodness_of_fit_ref 1.052
_refine_ls_hydrogen_treatment constr
_refine_ls_matrix_type full
_refine_ls_number_parameters 311
_refine_ls_number_reflns 2735
_refine_ls_number_restraints 0
_refine_ls_restrained_S_all 1.052
_refine_ls_R_factor_all 0.057
_refine_ls_R_factor_gt 0.040
_refine_ls_shift/su_max 0.000
_refine_ls_shift/su_mean 0.000
_refine_ls_structure_factor_coef Fsqd
_refine_ls_weighting_details 'calc w=1/[\s^2^(Fo^2^)+(0.0578P)^2^+0.1971P] where P=(Fo^2^+2Fc^2^)/3'
_refine_ls_weighting_scheme calc
_refine_ls_wR_factor_gt 0.103
_refine_ls_wR_factor_ref 0.112
_reflns_number_gt 2050
_reflns_number_total 2735
_reflns_threshold_expression I>2\s(I)
_cod_data_source_file xu2019.cif
_cod_data_source_block I
_cod_database_code 2210423
_cod_database_fobs_code 2210423

loop_
_symmetry_equiv_pos_as_xyz
'x, y, z'
'x+1/2, -y+1/2, -z'
'-x, y+1/2, -z+1/2'
'-x+1/2, -y, z+1/2'

loop_
_atom_site_type_symbol
_atom_site_label
_atom_site_fract_x
_atom_site_fract_y
_atom_site_fract_z
_atom_site_U_iso_or_equiv
_atom_site_adp_type
_atom_site_calc_flag
_atom_site_refinement_flags
_atom_site_occupancy
_atom_site_disorder_assembly
_atom_site_disorder_group
C C1 0.4205(3) 0.41569(19) 0.63477(12) 0.0503(6) Uani d . 1 . .
H H1 0.3528 0.4351 0.6747 0.060 Uiso calc R 1 . .
C C2 0.4092(3) 0.29867(19) 0.62421(13) 0.0506(6) Uani d . 1 . .
H H2 0.4211 0.2673 0.6729 0.061 Uiso calc R 1 . .
C C3 0.5328(3) 0.2559(2) 0.57653(13) 0.0554(6) Uani d . 1 . .
H H3 0.5381 0.2982 0.5318 0.066 Uiso calc R 1 . .
C C4 0.6801(3) 0.2658(2) 0.61647(16) 0.0605(6) Uani d . 1 . .
H H4 0.7601 0.2542 0.5808 0.073 Uiso calc R 1 . .
C C5 0.6980(3) 0.3733(2) 0.64804(12) 0.0522(6) Uani d . 1 . .
C C6 0.8432(3) 0.4039(2) 0.66873(15) 0.0618(7) Uani d . 1 . .
H H6 0.9245 0.3610 0.6601 0.074 Uiso calc R 1 . .
C C7 0.8601(3) 0.4979(3) 0.70160(16) 0.0661(7) Uani d . 1 D .
C C8 0.7402(3) 0.5612(2) 0.71562(16) 0.0674(7) Uani d . 1 D .
C C9 0.6005(3) 0.5351(2) 0.69481(14) 0.0622(7) Uani d . 1 . .
H H9 0.5212 0.5798 0.7033 0.075 Uiso calc R 1 . .
C C10 0.5784(3) 0.4391(2) 0.66022(12) 0.0497(5) Uani d . 1 . .
C C12 0.3767(3) 0.4784(2) 0.56702(12) 0.0527(6) Uani d . 1 . .
C C13 0.4792(3) 0.5016(2) 0.51187(14) 0.0603(6) Uani d . 1 . .
H H13 0.5765 0.4778 0.5155 0.072 Uiso calc R 1 . .
C C14 0.4359(4) 0.5602(2) 0.45151(15) 0.0675(7) Uani d . 1 A .
C C15 0.2905(4) 0.5965(2) 0.44545(16) 0.0714(8) Uani d . 1 A .
C C16 0.1900(4) 0.5728(2) 0.50077(17) 0.0711(8) Uani d . 1 . .
C C17 0.2324(3) 0.5146(2) 0.56100(15) 0.0621(7) Uani d . 1 C .
H H17 0.1637 0.4996 0.5977 0.074 Uiso calc R 1 . .
C C18A 0.6917(11) 0.5865(8) 0.4116(5) 0.100(3) Uiso d P 0.50 A 1
H H18A 0.7232 0.5161 0.4193 0.151 Uiso calc PR 0.50 A 1
H H18B 0.7114 0.6266 0.4550 0.151 Uiso calc PR 0.50 A 1
H H18C 0.7452 0.6156 0.3708 0.151 Uiso calc PR 0.50 A 1
C C18B 0.6683(8) 0.5469(6) 0.3924(4) 0.0786(19) Uiso d P 0.50 A 2
H H18D 0.7257 0.5721 0.4332 0.118 Uiso calc PR 0.50 A 2
H H18E 0.7152 0.5669 0.3472 0.118 Uiso calc PR 0.50 A 2
H H18F 0.6620 0.4725 0.3948 0.118 Uiso calc PR 0.50 A 2
C C19A 0.2237(9) 0.6085(6) 0.3213(4) 0.0744(18) Uiso d P 0.50 B 3
H H19A 0.3132 0.5761 0.3040 0.112 Uiso calc PR 0.50 B 3
H H19B 0.1896 0.6578 0.2855 0.112 Uiso calc PR 0.50 B 3
H H19C 0.1487 0.5566 0.3289 0.112 Uiso calc PR 0.50 B 3
C C19B 0.1577(9) 0.6147(6) 0.3361(4) 0.084(2) Uiso d P 0.50 B 4
H H19D 0.2065 0.5564 0.3138 0.126 Uiso calc PR 0.50 B 4
H H19E 0.1335 0.6649 0.2989 0.126 Uiso calc PR 0.50 B 4
H H19F 0.0682 0.5919 0.3599 0.126 Uiso calc PR 0.50 B 4
O O5A 0.039(2) 0.5901(10) 0.4954(13) 0.093(4) Uani d P 0.50 C 5
C C20A 0.0005(15) 0.6954(7) 0.5112(8) 0.124(4) Uani d P 0.50 C 5
H H20A 0.0582 0.7196 0.5522 0.185 Uiso calc PR 0.50 C 5
H H20B -0.1033 0.6995 0.5230 0.185 Uiso calc PR 0.50 C 5
H H20C 0.0208 0.7378 0.4689 0.185 Uiso calc PR 0.50 C 5
O O5B 0.057(2) 0.6250(10) 0.4899(11) 0.098(4) Uani d P 0.50 C 6
C C20B -0.0294(11) 0.6396(10) 0.5500(6) 0.107(3) Uani d P 0.50 C 6
H H20D -0.0641 0.5736 0.5676 0.161 Uiso calc PR 0.50 C 6
H H20E -0.1130 0.6823 0.5373 0.161 Uiso calc PR 0.50 C 6
H H20F 0.0277 0.6731 0.5877 0.161 Uiso calc PR 0.50 C 6
C C21 0.2718(3) 0.2514(2) 0.59096(14) 0.0592(6) Uani d . 1 . .
C C22 0.4714(3) 0.1507(2) 0.55581(18) 0.0708(7) Uani d . 1 . .
H H22A 0.5120 0.1274 0.5092 0.085 Uiso calc R 1 . .
H H22B 0.4940 0.0995 0.5933 0.085 Uiso calc R 1 . .
O O1 0.7858(2) 0.6487(2) 0.75179(14) 0.0934(7) Uani d . 1 . .
O O2 0.9880(2) 0.5444(2) 0.72602(13) 0.0910(7) Uani d . 1 . .
O O3 0.5280(3) 0.5884(2) 0.39538(12) 0.0949(8) Uani d . 1 . .
O O4 0.2527(3) 0.66022(18) 0.38842(12) 0.0962(8) Uani d . 1 . .
O O6 0.1445(2) 0.27522(18) 0.59737(11) 0.0726(6) Uani d . 1 . .
O O7 0.3120(2) 0.16779(17) 0.55030(11) 0.0725(5) Uani d . 1 . .
N N1 0.6893(4) 0.1825(2) 0.67428(18) 0.0874(8) Uani d . 1 . .
N N2 0.6947(3) 0.2087(2) 0.73758(19) 0.0791(8) Uani d . 1 . .
N N3 0.7014(5) 0.2229(3) 0.7981(2) 0.1307(15) Uani d . 1 . .
C C11A 0.9484(8) 0.6259(6) 0.7688(4) 0.0805(19) Uiso d P 0.50 D 7
H H11A 1.0095 0.6859 0.7577 0.097 Uiso calc PR 0.50 D 7
H H11B 0.9605 0.6087 0.8204 0.097 Uiso calc PR 0.50 D 7
C C11B 0.9402(8) 0.6594(5) 0.7403(4) 0.0730(17) Uiso d P 0.50 D 8
H H11C 0.9893 0.6878 0.7834 0.088 Uiso calc PR 0.50 D 8
H H11D 0.9613 0.7032 0.6982 0.088 Uiso calc PR 0.50 D 8

loop_
_atom_site_aniso_label
_atom_site_aniso_U_11
_atom_site_aniso_U_22
_atom_site_aniso_U_33
_atom_site_aniso_U_12
_atom_site_aniso_U_13
_atom_site_aniso_U_23
C1 0.0461(12) 0.0617(15) 0.0431(11) 0.0077(11) 0.0012(10) -0.0073(10)
C2 0.0477(12) 0.0598(14) 0.0443(10) 0.0048(11) 0.0003(10) -0.0011(10)
C3 0.0582(13) 0.0554(14) 0.0525(12) 0.0042(12) 0.0067(11) -0.0065(11)
C4 0.0551(14) 0.0584(15) 0.0680(15) 0.0102(12) 0.0056(12) -0.0015(13)
C5 0.0479(12) 0.0584(14) 0.0503(12) 0.0073(11) 0.0037(11) 0.0014(11)
C6 0.0458(13) 0.0744(18) 0.0652(15) 0.0061(12) 0.0048(12) -0.0022(14)
C7 0.0483(13) 0.083(2) 0.0667(15) -0.0062(14) 0.0004(12) -0.0113(15)
C8 0.0579(15) 0.0751(19) 0.0692(16) -0.0038(14) 0.0011(13) -0.0207(14)
C9 0.0532(13) 0.0702(17) 0.0631(14) 0.0094(13) -0.0021(12) -0.0174(13)
C10 0.0456(12) 0.0599(14) 0.0437(10) 0.0062(11) 0.0014(10) -0.0028(10)
C12 0.0560(13) 0.0534(13) 0.0485(12) 0.0072(11) -0.0098(11) -0.0073(10)
C13 0.0607(14) 0.0641(16) 0.0561(13) 0.0079(13) -0.0040(12) 0.0047(12)
C14 0.086(2) 0.0598(16) 0.0569(14) 0.0007(14) -0.0077(15) 0.0042(12)
C15 0.094(2) 0.0546(16) 0.0658(15) 0.0095(15) -0.0292(17) -0.0003(13)
C16 0.0710(17) 0.0651(17) 0.0771(18) 0.0185(14) -0.0275(16) -0.0122(15)
C17 0.0547(14) 0.0670(16) 0.0646(15) 0.0127(13) -0.0074(13) -0.0082(13)
O5A 0.073(4) 0.063(6) 0.143(10) 0.030(5) -0.049(6) -0.022(6)
C20A 0.123(8) 0.080(7) 0.167(12) 0.036(7) -0.029(9) -0.027(7)
O5B 0.098(7) 0.098(11) 0.099(5) 0.045(8) -0.030(5) 0.003(8)
C20B 0.087(5) 0.120(8) 0.114(7) 0.048(6) -0.018(5) -0.017(6)
C21 0.0608(16) 0.0632(16) 0.0537(13) -0.0017(13) 0.0006(12) 0.0025(12)
C22 0.0720(17) 0.0636(18) 0.0768(17) 0.0019(14) 0.0047(15) -0.0124(15)
O1 0.0668(12) 0.0981(17) 0.1152(17) -0.0094(13) -0.0032(13) -0.0480(15)
O2 0.0546(11) 0.1130(19) 0.1054(16) -0.0112(12) -0.0002(11) -0.0340(15)
O3 0.1135(18) 0.1010(18) 0.0703(12) -0.0015(14) 0.0021(13) 0.0311(12)
O4 0.137(2) 0.0650(13) 0.0865(14) 0.0055(13) -0.0510(15) 0.0100(11)
O6 0.0530(10) 0.0879(15) 0.0770(13) 0.0001(10) -0.0084(10) -0.0034(11)
O7 0.0693(11) 0.0705(12) 0.0776(12) -0.0055(10) -0.0038(11) -0.0156(10)
N1 0.103(2) 0.0636(16) 0.0953(19) 0.0150(15) -0.0212(18) 0.0083(15)
N2 0.0614(14) 0.0787(18) 0.097(2) -0.0094(13) -0.0099(16) 0.0249(17)
N3 0.173(4) 0.131(3) 0.089(2) -0.045(3) -0.019(3) 0.033(2)

loop_
_atom_type_symbol
_atom_type_description
_atom_type_scat_dispersion_real
_atom_type_scat_dispersion_imag
_atom_type_scat_source
C C 0.0033 0.0000 'International Tables Vol C Tables 4.2.6.8 and 6.1.1.4'
H H 0.0000 0.0000 'International Tables Vol C Tables 4.2.6.8 and 6.1.1.4'
O O 0.0106 0.0000 'International Tables Vol C Tables 4.2.6.8 and 6.1.1.4'
N N 0.0061 0.0000 'International Tables Vol C Tables 4.2.6.8 and 6.1.1.4'

loop_
_geom_angle_atom_site_label_1
_geom_angle_atom_site_label_2
_geom_angle_atom_site_label_3
_geom_angle
_geom_angle_publ_flag
C2 C1 C12 113.89(19) ?
C2 C1 C10 107.3(2) ?
C12 C1 C10 112.4(2) ?
C2 C1 H1 107.7 ?
C12 C1 H1 107.7 ?
C10 C1 H1 107.7 ?
C21 C2 C3 103.10(19) ?
C21 C2 C1 120.4(2) ?
C3 C2 C1 112.5(2) ?
C21 C2 H2 106.7 ?
C3 C2 H2 106.7 ?
C1 C2 H2 106.7 ?
C22 C3 C2 101.5(2) ?
C22 C3 C4 121.0(2) ?
C2 C3 C4 109.7(2) ?
C22 C3 H3 108.0 ?
C2 C3 H3 108.0 ?
C4 C3 H3 108.0 ?
N1 C4 C5 112.5(2) ?
N1 C4 C3 108.8(3) ?
C5 C4 C3 110.7(2) ?
N1 C4 H4 108.2 ?
C5 C4 H4 108.2 ?
C3 C4 H4 108.2 ?
C10 C5 C6 120.2(2) ?
C10 C5 C4 122.6(2) ?
C6 C5 C4 117.1(2) ?
C7 C6 C5 117.9(2) ?
C7 C6 H6 121.1 ?
C5 C6 H6 121.1 ?
C6 C7 O2 128.7(3) ?
C6 C7 C8 121.5(3) ?
O2 C7 C8 109.8(3) ?
C9 C8 O1 128.1(3) ?
C9 C8 C7 121.9(3) ?
O1 C8 C7 110.0(2) ?
C8 C9 C10 118.4(3) ?
C8 C9 H9 120.8 ?
C10 C9 H9 120.8 ?
C5 C10 C9 120.0(2) ?
C5 C10 C1 123.6(2) ?
C9 C10 C1 116.3(2) ?
C17 C12 C13 119.4(2) ?
C17 C12 C1 119.0(2) ?
C13 C12 C1 121.6(2) ?
C14 C13 C12 120.0(3) ?
C14 C13 H13 120.0 ?
C12 C13 H13 120.0 ?
O3 C14 C13 124.5(3) ?
O3 C14 C15 114.9(3) ?
C13 C14 C15 120.6(3) ?
O4 C15 C16 121.3(3) ?
O4 C15 C14 119.8(3) ?
C16 C15 C14 118.8(3) ?
O5A C16 C17 114.6(9) ?
O5A C16 C15 123.7(10) ?
C17 C16 C15 120.9(3) ?
C17 C16 O5B 127.9(9) ?
C15 C16 O5B 110.7(9) ?
C16 C17 C12 120.3(3) ?
C16 C17 H17 119.8 ?
C12 C17 H17 119.8 ?
O3 C18A H18A 109.5 ?
O3 C18A H18B 109.5 ?
O3 C18A H18C 109.5 ?
O3 C18B H18D 109.5 ?
O3 C18B H18E 109.5 ?
H18D C18B H18E 109.5 ?
O3 C18B H18F 109.5 ?
H18D C18B H18F 109.5 ?
H18E C18B H18F 109.5 ?
O4 C19A H19A 109.5 ?
O4 C19A H19B 109.5 ?
O4 C19A H19C 109.5 ?
O4 C19B H19D 109.5 ?
O4 C19B H19E 109.5 ?
O4 C19B H19F 109.5 ?
C16 O5A C20A 112.2(12) ?
C20B O5B C16 116.5(14) ?
O6 C21 O7 120.9(3) ?
O6 C21 C2 130.3(3) ?
O7 C21 C2 108.8(2) ?
O7 C22 C3 104.0(2) ?
O7 C22 H22A 111.0 ?
C3 C22 H22A 111.0 ?
O7 C22 H22B 111.0 ?
C3 C22 H22B 111.0 ?
H22A C22 H22B 109.0 ?
C8 O1 C11B 107.7(3) ?
C8 O1 C11A 103.1(3) ?
C11A O2 C7 107.6(4) ?
C7 O2 C11B 103.7(3) ?
C14 O3 C18B 118.9(4) ?
C14 O3 C18A 116.4(4) ?
C15 O4 C19B 114.5(4) ?
C15 O4 C19A 114.7(3) ?
C21 O7 C22 110.2(2) ?
N2 N1 C4 118.1(3) y
N1 N2 N3 173.0(4) y
O2 C11A O1 106.6(5) ?
O2 C11A H11A 110.4 ?
O1 C11A H11A 110.4 ?
O2 C11A H11B 110.4 ?
O1 C11A H11B 110.4 ?
H11A C11A H11B 108.6 ?
O1 C11B O2 101.7(4) ?
O1 C11B H11C 111.4 ?
O2 C11B H11C 111.4 ?
O1 C11B H11D 111.4 ?
O2 C11B H11D 111.4 ?
H11C C11B H11D 109.3 ?

loop_
_geom_bond_atom_site_label_1
_geom_bond_atom_site_label_2
_geom_bond_distance
_geom_bond_publ_flag
C1 C2 1.523(4) ?
C1 C12 1.525(3) ?
C1 C10 1.525(3) ?
C1 H1 0.9800 ?
C2 C21 1.504(4) ?
C2 C3 1.514(3) ?
C2 H2 0.9800 ?
C3 C22 1.512(4) ?
C3 C4 1.516(4) ?
C3 H3 0.9800 ?
C4 N1 1.505(4) y
C4 C5 1.507(4) ?
C4 H4 0.9800 ?
C5 C10 1.388(3) ?
C5 C6 1.416(4) ?
C6 C7 1.359(4) ?
C6 H6 0.9300 ?
C7 O2 1.372(3) ?
C7 C8 1.375(4) ?
C8 C9 1.355(4) ?
C8 O1 1.368(4) ?
C9 C10 1.401(4) ?
C9 H9 0.9300 ?
C12 C17 1.384(3) ?
C12 C13 1.395(4) ?
C13 C14 1.388(4) ?
C13 H13 0.9300 ?
C14 O3 1.364(4) ?
C14 C15 1.393(5) ?
C15 O4 1.366(3) ?
C15 C16 1.387(5) ?
C16 O5A 1.379(19) ?
C16 C17 1.381(4) ?
C16 O5B 1.391(19) ?
C17 H17 0.9300 ?
C18A O3 1.503(10) ?
C18A H18A 0.9600 ?
C18A H18B 0.9600 ?
C18A H18C 0.9600 ?
C18B O3 1.372(8) ?
C18B H18D 0.9600 ?
C18B H18E 0.9600 ?
C18B H18F 0.9600 ?
C19A O4 1.414(7) ?
C19A H19A 0.9600 ?
C19A H19B 0.9600 ?
C19A H19C 0.9600 ?
C19B O4 1.407(8) ?
C19B H19D 0.9600 ?
C19B H19E 0.9600 ?
C19B H19F 0.9600 ?
O5A C20A 1.429(16) ?
C20A H20A 0.9600 ?
C20A H20B 0.9600 ?
C20A H20C 0.9600 ?
O5B C20B 1.35(2) ?
C20B H20D 0.9600 ?
C20B H20E 0.9600 ?
C20B H20F 0.9600 ?
C21 O6 1.191(3) ?
C21 O7 1.356(4) ?
C22 O7 1.455(3) ?
C22 H22A 0.9700 ?
C22 H22B 0.9700 ?
O1 C11B 1.412(7) ?
O1 C11A 1.523(8) ?
O2 C11A 1.354(7) ?
O2 C11B 1.565(7) ?
N1 N2 1.201(4) y
N2 N3 1.118(5) y
C11A H11A 0.9700 ?
C11A H11B 0.9700 ?
C11B H11C 0.9700 ?
C11B H11D 0.9700 ?

loop_
_geom_hbond_atom_site_label_D
_geom_hbond_atom_site_label_H
_geom_hbond_atom_site_label_A
_geom_hbond_site_symmetry_A
_geom_hbond_distance_DH
_geom_hbond_distance_HA
_geom_hbond_distance_DA
_geom_hbond_angle_DHA
_geom_hbond_publ_flag
C6 H6 O6 1_655 0.93 2.54 3.433(4) 161 y
C18A H18A O7 2_556 0.96 2.56 3.517(11) 176 y
C18A H18C N3 4_664 0.96 2.52 3.349(11) 145 y
